data_7204693
loop_
_publ_author_name
'Yu, Zhen-Tao'
'Xu, Jin-Jie'
'Jiang, Yu-Sheng'
'Shi, Zhan'
'Guo, Ying'
'Wang, De-Jun'
'Chen, Jie-Sheng'

_publ_section_title
;
 Photoluminescent and photovoltaic properties observed in a zinc borate
 Zn2(OH)BO3Electronic supplementary information (ESI) available:
 Crystallographic details and ORTEP plot of the asymmetric unit of
 Zn2(OH)BO3. XPS and IR spectra and DT?TGA curves for Zn2(OH)BO3. See
 http://www.rsc.org/suppdata/jm/b3/b305968e/
;
_journal_issue 9
_journal_name_full 'Journal of Materials Chemistry'
_journal_page_first 2227
_journal_paper_doi 10.1039/b305968e
_journal_volume 13
_journal_year 2003
_chemical_formula_sum 'B H O4 Zn2'
_chemical_formula_weight 206.56
_chemical_name_common zn2(oh)bo3
_chemical_name_systematic
; 
? 
;
_space_group_IT_number 4
_symmetry_cell_setting monoclinic
_symmetry_space_group_name_Hall 'P 2yb'
_symmetry_space_group_name_H-M 'P 1 21 1'
_atom_sites_solution_hydrogens geom
_atom_sites_solution_primary direct
_atom_sites_solution_secondary difmap
_audit_creation_method SHELXL-97
_cell_angle_alpha 90.00
_cell_angle_beta 98.786(4)
_cell_angle_gamma 90.00
_cell_formula_units_Z 2
_cell_length_a 5.7222(5)
_cell_length_b 4.9314(3)
_cell_length_c 6.8872(4)
_cell_measurement_temperature 293(2)
_cell_volume 192.07(2)
_computing_structure_refinement 'SHELXL-97 (Sheldrick, 1997)'
_computing_structure_solution 'SHELXS-97 (Sheldrick, 1990)'
_diffrn_ambient_temperature 293(2)
_diffrn_measured_fraction_theta_full 0.997
_diffrn_measured_fraction_theta_max 0.997
_diffrn_radiation_monochromator graphite
_diffrn_radiation_source 'fine-focus sealed tube'
_diffrn_radiation_type MoK\a
_diffrn_radiation_wavelength 0.71073
_diffrn_reflns_av_R_equivalents 0.0339
_diffrn_reflns_av_sigmaI/netI 0.0261
_diffrn_reflns_limit_h_max 6
_diffrn_reflns_limit_h_min -3
_diffrn_reflns_limit_k_max 5
_diffrn_reflns_limit_k_min -5
_diffrn_reflns_limit_l_max 7
_diffrn_reflns_limit_l_min -7
_diffrn_reflns_number 945
_diffrn_reflns_theta_full 23.21
_diffrn_reflns_theta_max 23.21
_diffrn_reflns_theta_min 2.99
_exptl_absorpt_coefficient_mu 12.347
_exptl_absorpt_correction_T_max 0.7083
_exptl_absorpt_correction_T_min 0.1915
_exptl_absorpt_correction_type empirical
_exptl_crystal_colour colorless
_exptl_crystal_density_diffrn 3.572
_exptl_crystal_density_method 'not measured'
_exptl_crystal_F_000 196
_exptl_crystal_size_max 0.20
_exptl_crystal_size_mid 0.03
_exptl_crystal_size_min 0.03
_refine_diff_density_max 0.588
_refine_diff_density_min -0.939
_refine_diff_density_rms 0.182
_refine_ls_abs_structure_details 'Flack H D (1983), Acta Cryst. A39, 876-881'
_refine_ls_abs_structure_Flack -0.06(4)
_refine_ls_extinction_method none
_refine_ls_goodness_of_fit_ref 1.108
_refine_ls_hydrogen_treatment mixed
_refine_ls_matrix_type full
_refine_ls_number_parameters 64
_refine_ls_number_reflns 555
_refine_ls_number_restraints 1
_refine_ls_restrained_S_all 1.107
_refine_ls_R_factor_all 0.0290
_refine_ls_R_factor_gt 0.0287
_refine_ls_shift/su_max 0.000
_refine_ls_shift/su_mean 0.000
_refine_ls_structure_factor_coef Fsqd
_refine_ls_weighting_details 'calc w=1/[\s^2^(Fo^2^)+(0.0560P)^2^+0.0000P] where P=(Fo^2^+2Fc^2^)/3'
_refine_ls_weighting_scheme calc
_refine_ls_wR_factor_gt 0.0714
_refine_ls_wR_factor_ref 0.0716
_reflns_number_gt 543
_reflns_number_total 555
_reflns_threshold_expression >2sigma(I)
_cod_data_source_file b305968e.txt
_cod_data_source_block Zn2(OH)BO3
_cod_original_sg_symbol_H-M P2(1)
_cod_original_formula_sum 'H B O4 Zn2'
_cod_database_code 7204693

loop_
_symmetry_equiv_pos_as_xyz
'x, y, z'
'-x, y+1/2, -z'

loop_
_atom_site_label
_atom_site_type_symbol
_atom_site_fract_x
_atom_site_fract_y
_atom_site_fract_z
_atom_site_U_iso_or_equiv
_atom_site_adp_type
_atom_site_occupancy
_atom_site_symmetry_multiplicity
_atom_site_calc_flag
_atom_site_refinement_flags
_atom_site_disorder_assembly
_atom_site_disorder_group
Zn1 Zn 0.44364(11) 0.93685(7) 0.35517(9) 0.0133(3) Uani 1 1 d . . .
Zn2 Zn -0.07233(9) 0.95419(16) 0.12755(9) 0.0128(3) Uani 1 1 d . . .
O1 O 0.1567(7) 1.1630(9) 0.3041(7) 0.0142(10) Uani 1 1 d . . .
O2 O 0.3456(8) 0.5737(9) 0.4168(7) 0.0163(10) Uani 1 1 d . . .
O3 O 0.5860(6) 0.9563(14) 0.1146(6) 0.0178(9) Uani 1 1 d . . .
O4 O 0.0339(8) 0.5743(9) 0.1431(7) 0.0145(10) Uani 1 1 d . . .
B1 B 0.1752(9) 0.446(2) 0.2907(9) 0.0113(12) Uani 1 1 d . . .

loop_
_atom_site_aniso_label
_atom_site_aniso_U_11
_atom_site_aniso_U_22
_atom_site_aniso_U_33
_atom_site_aniso_U_23
_atom_site_aniso_U_13
_atom_site_aniso_U_12
Zn1 0.0172(4) 0.0054(4) 0.0158(4) 0.0004(5) -0.0020(3) -0.0002(4)
Zn2 0.0162(4) 0.0053(4) 0.0156(4) -0.0005(4) -0.0012(3) -0.0005(4)
O1 0.021(2) 0.001(2) 0.019(2) -0.0007(19) -0.0025(19) 0.0014(19)
O2 0.023(2) 0.006(2) 0.019(2) 0.002(2) -0.002(2) 0.0005(18)
O3 0.0166(18) 0.017(2) 0.0200(19) 0.002(3) 0.0034(16) -0.001(2)
O4 0.020(2) 0.008(2) 0.014(2) -0.0039(18) 0.000(2) 0.0005(19)
B1 0.010(3) 0.011(3) 0.014(3) -0.005(5) 0.003(3) -0.001(4)

loop_
_atom_type_symbol
_atom_type_description
_atom_type_scat_dispersion_real
_atom_type_scat_dispersion_imag
_atom_type_scat_source
B B 0.0013 0.0007 'International Tables Vol C Tables 4.2.6.8 and 6.1.1.4'
H H 0.0000 0.0000 'International Tables Vol C Tables 4.2.6.8 and 6.1.1.4'
O O 0.0106 0.0060 'International Tables Vol C Tables 4.2.6.8 and 6.1.1.4'
Zn Zn 0.2839 1.4301 'International Tables Vol C Tables 4.2.6.8 and 6.1.1.4'

loop_
_geom_angle_atom_site_label_1
_geom_angle_atom_site_label_2
_geom_angle_atom_site_label_3
_geom_angle
_geom_angle_site_symmetry_1
_geom_angle_site_symmetry_3
_geom_angle_publ_flag
O2 Zn1 O2 107.87(15) . 2_656 ?
O2 Zn1 O3 113.7(2) . . ?
O2 Zn1 O3 112.26(19) 2_656 . ?
O2 Zn1 O1 107.45(19) . . ?
O2 Zn1 O1 110.1(2) 2_656 . ?
O3 Zn1 O1 105.3(2) . . ?
O2 Zn1 Zn2 81.53(14) . . ?
O2 Zn1 Zn2 144.66(14) 2_656 . ?
O3 Zn1 Zn2 93.30(11) . . ?
O1 Zn1 Zn2 36.66(14) . . ?
O1 Zn2 O3 127.2(2) . 1_455 ?
O1 Zn2 O4 107.30(18) . . ?
O3 Zn2 O4 107.9(2) 1_455 . ?
O1 Zn2 O4 105.49(19) . 2 ?
O3 Zn2 O4 102.04(18) 1_455 2 ?
O4 Zn2 O4 104.82(15) . 2 ?
O1 Zn2 Zn1 37.32(13) . . ?
O3 Zn2 Zn1 152.85(12) 1_455 . ?
O4 Zn2 Zn1 71.71(13) . . ?
O4 Zn2 Zn1 104.23(13) 2 . ?
B1 O1 Zn2 122.4(4) 1_565 . ?
B1 O1 Zn1 120.3(3) 1_565 . ?
Zn2 O1 Zn1 106.0(2) . . ?
B1 O2 Zn1 119.5(5) . . ?
B1 O2 Zn1 130.5(5) . 2_646 ?
Zn1 O2 Zn1 109.4(2) . 2_646 ?
Zn2 O3 Zn1 120.4(2) 1_655 . ?
B1 O4 Zn2 129.1(5) . . ?
B1 O4 Zn2 115.0(4) . 2_545 ?
Zn2 O4 Zn2 108.0(2) . 2_545 ?
O4 B1 O2 123.3(9) . . ?
O4 B1 O1 118.2(6) . 1_545 ?
O2 B1 O1 118.3(6) . 1_545 ?

loop_
_geom_bond_atom_site_label_1
_geom_bond_atom_site_label_2
_geom_bond_distance
_geom_bond_site_symmetry_2
_geom_bond_publ_flag
Zn1 O2 1.943(5) . ?
Zn1 O2 1.949(5) 2_656 ?
Zn1 O3 1.957(4) . ?
Zn1 O1 1.971(4) . ?
Zn1 Zn2 3.1254(8) . ?
Zn2 O1 1.942(5) . ?
Zn2 O3 1.943(4) 1_455 ?
Zn2 O4 1.968(4) . ?
Zn2 O4 2.000(4) 2 ?
O1 B1 1.402(12) 1_565 ?
O2 B1 1.359(9) . ?
O2 Zn1 1.949(5) 2_646 ?
O3 Zn2 1.943(4) 1_655 ?
O4 B1 1.356(9) . ?
O4 Zn2 2.000(4) 2_545 ?
B1 O1 1.402(12) 1_545 ?
